data_7207665
loop_
_publ_author_name
'Ghosh, Soumyajit'
'Malla Reddy, C.'

_publ_section_title
;
 Co-crystals of caffeine with substituted nitroanilines and nitrobenzoic
 acids: Structure--mechanical property and thermal studies
;
_journal_issue 7
_journal_name_full CrystEngComm
_journal_page_first 2444
_journal_paper_doi 10.1039/c2ce06754d
_journal_volume 14
_journal_year 2012
_chemical_formula_moiety 'C8 H10 N4 O2, C6 H6 N2 O2'
_chemical_formula_sum 'C14 H16 N6 O4'
_chemical_formula_weight 332.33
_chemical_melting_point 436.7
_chemical_name_common Caffeine:4nitroaniline
_chemical_name_systematic
;
?
;
_space_group_IT_number 14
_symmetry_cell_setting monoclinic
_symmetry_space_group_name_Hall '-P 2ybc'
_symmetry_space_group_name_H-M 'P 1 21/c 1'
_atom_sites_solution_hydrogens geom
_atom_sites_solution_primary direct
_atom_sites_solution_secondary difmap
_audit_creation_method SHELXL-97
_cell_angle_alpha 90.00
_cell_angle_beta 100.1790(10)
_cell_angle_gamma 90.00
_cell_formula_units_Z 4
_cell_length_a 10.5157(7)
_cell_length_b 10.7574(7)
_cell_length_c 13.6464(10)
_cell_measurement_reflns_used 9897
_cell_measurement_temperature 296(2)
_cell_measurement_theta_max 31.65
_cell_measurement_theta_min 2.43
_cell_volume 1519.41(18)
_computing_cell_refinement 'Bruker SMART'
_computing_data_collection 'Bruker SMART'
_computing_data_reduction 'Bruker SAINT'
_computing_molecular_graphics 'Bruker SHELXTL'
_computing_publication_material 'Bruker SHELXTL'
_computing_structure_refinement 'SHELXL-97 (Sheldrick, 1997)'
_computing_structure_solution 'SHELXS-97 (Sheldrick, 1990)'
_diffrn_ambient_temperature 296(2)
_diffrn_measured_fraction_theta_full 1.000
_diffrn_measured_fraction_theta_max 1.000
_diffrn_measurement_device_type 'BRUKER KAPPA APEX II DUO'
_diffrn_measurement_method 'phi and omega scans'
_diffrn_radiation_monochromator graphite
_diffrn_radiation_source 'fine-focus sealed tube'
_diffrn_radiation_type MoK\a
_diffrn_radiation_wavelength 0.71073
_diffrn_reflns_av_R_equivalents 0.0239
_diffrn_reflns_av_sigmaI/netI 0.0140
_diffrn_reflns_limit_h_max 13
_diffrn_reflns_limit_h_min -13
_diffrn_reflns_limit_k_max 13
_diffrn_reflns_limit_k_min -13
_diffrn_reflns_limit_l_max 17
_diffrn_reflns_limit_l_min -17
_diffrn_reflns_number 23085
_diffrn_reflns_theta_full 27.00
_diffrn_reflns_theta_max 27.00
_diffrn_reflns_theta_min 1.97
_diffrn_standards_decay_% 0
_diffrn_standards_interval_count 0
_diffrn_standards_interval_time 0
_diffrn_standards_number 0
_exptl_absorpt_coefficient_mu 0.110
_exptl_absorpt_correction_T_max 0.981
_exptl_absorpt_correction_T_min 0.946
_exptl_absorpt_correction_type multi-scan
_exptl_absorpt_process_details 'multi-scan absorption correction'
_exptl_crystal_colour yellow
_exptl_crystal_density_diffrn 1.453
_exptl_crystal_density_method 'not measured'
_exptl_crystal_description block
_exptl_crystal_F_000 696
_exptl_crystal_size_max 0.60
_exptl_crystal_size_mid 0.42
_exptl_crystal_size_min 0.17
_refine_diff_density_max 0.295
_refine_diff_density_min -0.203
_refine_diff_density_rms 0.043
_refine_ls_extinction_method none
_refine_ls_goodness_of_fit_ref 1.054
_refine_ls_hydrogen_treatment mixed
_refine_ls_matrix_type full
_refine_ls_number_parameters 232
_refine_ls_number_reflns 3326
_refine_ls_number_restraints 0
_refine_ls_restrained_S_all 1.054
_refine_ls_R_factor_all 0.0474
_refine_ls_R_factor_gt 0.0401
_refine_ls_shift/su_max 0.007
_refine_ls_shift/su_mean 0.000
_refine_ls_structure_factor_coef Fsqd
_refine_ls_weighting_details 'calc w=1/[\s^2^(Fo^2^)+(0.0704P)^2^+0.3880P] where P=(Fo^2^+2Fc^2^)/3'
_refine_ls_weighting_scheme calc
_refine_ls_wR_factor_gt 0.1192
_refine_ls_wR_factor_ref 0.1286
_reflns_number_gt 2798
_reflns_number_total 3326
_reflns_threshold_expression >2sigma(I)
_cod_data_source_file c2ce06754d.txt
_cod_data_source_block cmr_sg_083_1
_cod_depositor_comments
;
The following automatic conversions were performed:

'_symmetry_cell_setting' value 'Monoclinic' changed to 'monoclinic'
according to /home/saulius/struct/CIF-dictionaries/cif_core.dic
dictionary named 'cif_core.dic' version 2.4.1 from 2010-06-29.

Automatic conversion script
Id: cif_fix_values 1715 2011-07-08 13:25:40Z adriana 
;
_cod_original_sg_symbol_Hall -P2ybc
_cod_original_sg_symbol_H-M 'P2(1)/c '
_cod_database_code 7207665

loop_
_symmetry_equiv_pos_as_xyz
'x, y, z'
'-x, y+1/2, -z+1/2'
'-x, -y, -z'
'x, -y-1/2, z-1/2'

loop_
_atom_site_label
_atom_site_type_symbol
_atom_site_fract_x
_atom_site_fract_y
_atom_site_fract_z
_atom_site_U_iso_or_equiv
_atom_site_adp_type
_atom_site_occupancy
_atom_site_symmetry_multiplicity
_atom_site_calc_flag
_atom_site_refinement_flags
O1 O 0.73726(11) 1.21451(10) 0.92028(9) 0.0526(3) Uani 1 1 d .
O2 O 0.54755(11) 0.83960(11) 0.82693(8) 0.0522(3) Uani 1 1 d .
O3 O 1.03169(13) 0.81675(13) 0.24350(9) 0.0658(4) Uani 1 1 d .
O4 O 1.02065(13) 0.94861(11) 0.12417(10) 0.0640(3) Uani 1 1 d .
N1 N 0.64524(11) 1.02620(11) 0.87511(8) 0.0385(3) Uani 1 1 d .
N2 N 0.58904(11) 0.77852(10) 1.04982(9) 0.0396(3) Uani 1 1 d .
N3 N 0.68807(12) 0.91719(11) 1.16248(9) 0.0428(3) Uani 1 1 d .
N4 N 0.71932(11) 1.07801(10) 1.04402(8) 0.0366(3) Uani 1 1 d .
C9 C 0.94320(13) 0.75072(13) 0.08561(10) 0.0391(3) Uani 1 1 d .
N5 N 1.00204(12) 0.84395(12) 0.15522(9) 0.0452(3) Uani 1 1 d .
C1 C 0.70349(12) 1.11268(12) 0.94589(10) 0.0369(3) Uani 1 1 d .
C2 C 0.59831(12) 0.90840(12) 0.89464(10) 0.0355(3) Uani 1 1 d .
C3 C 0.61706(12) 0.88277(11) 0.99831(9) 0.0321(3) Uani 1 1 d .
C4 C 0.52815(16) 0.66373(14) 1.01053(14) 0.0529(4) Uani 1 1 d .
H4A H 0.5170 0.6101 1.0646 0.079 Uiso 1 1 calc R
H4B H 0.5817 0.6232 0.9701 0.079 Uiso 1 1 calc R
H4C H 0.4454 0.6818 0.9709 0.079 Uiso 1 1 calc R
C5 C 0.63264(19) 1.06323(18) 0.77012(12) 0.0585(4) Uani 1 1 d .
H5A H 0.6218 1.1517 0.7646 0.088 Uiso 1 1 calc R
H5B H 0.5589 1.0228 0.7318 0.088 Uiso 1 1 calc R
H5C H 0.7091 1.0394 0.7454 0.088 Uiso 1 1 calc R
C6 C 0.67703(12) 0.96353(12) 1.06915(9) 0.0328(3) Uani 1 1 d .
C7 C 0.63322(15) 0.80476(14) 1.14652(11) 0.0457(3) Uani 1 1 d .
C8 C 0.78456(16) 1.16162(15) 1.12186(12) 0.0505(4) Uani 1 1 d .
H8A H 0.8219 1.2300 1.0917 0.076 Uiso 1 1 calc R
H8B H 0.8514 1.1170 1.1647 0.076 Uiso 1 1 calc R
H8C H 0.7231 1.1926 1.1601 0.076 Uiso 1 1 calc R
N6 N 0.76786(16) 0.48833(15) -0.11585(13) 0.0572(4) Uani 1 1 d .
C12 C 0.82823(13) 0.57246(13) -0.05003(11) 0.0418(3) Uani 1 1 d .
C13 C 0.86480(15) 0.54412(14) 0.05181(12) 0.0459(3) Uani 1 1 d .
H13 H 0.8505 0.4645 0.0740 0.055 Uiso 1 1 calc R
C14 C 0.92103(14) 0.63159(14) 0.11889(11) 0.0442(3) Uani 1 1 d .
H14 H 0.9441 0.6115 0.1860 0.053 Uiso 1 1 calc R
C11 C 0.85391(14) 0.69340(14) -0.08149(11) 0.0435(3) Uani 1 1 d .
H11 H 0.8320 0.7139 -0.1486 0.052 Uiso 1 1 calc R
C10 C 0.91047(13) 0.78103(14) -0.01508(11) 0.0413(3) Uani 1 1 d .
H10 H 0.9270 0.8603 -0.0370 0.050 Uiso 1 1 calc R
H7 H 0.6259(18) 0.7441(18) 1.2005(14) 0.060(5) Uiso 1 1 d .
H6A H 0.749(2) 0.509(2) -0.1766(18) 0.071(6) Uiso 1 1 d .
H6B H 0.772(2) 0.411(2) -0.0964(18) 0.080(7) Uiso 1 1 d .

loop_
_atom_site_aniso_label
_atom_site_aniso_U_11
_atom_site_aniso_U_22
_atom_site_aniso_U_33
_atom_site_aniso_U_23
_atom_site_aniso_U_13
_atom_site_aniso_U_12
O1 0.0600(7) 0.0354(6) 0.0655(7) 0.0076(5) 0.0192(5) -0.0068(5)
O2 0.0640(7) 0.0498(6) 0.0427(6) -0.0154(5) 0.0090(5) -0.0065(5)
O3 0.0801(9) 0.0666(8) 0.0454(6) 0.0068(6) -0.0032(6) -0.0018(7)
O4 0.0806(9) 0.0412(6) 0.0676(8) 0.0069(6) 0.0063(6) -0.0041(6)
N1 0.0454(6) 0.0380(6) 0.0338(6) 0.0026(5) 0.0116(5) -0.0001(5)
N2 0.0413(6) 0.0306(6) 0.0489(6) 0.0037(5) 0.0129(5) 0.0000(5)
N3 0.0501(7) 0.0430(7) 0.0351(6) 0.0037(5) 0.0069(5) 0.0046(5)
N4 0.0385(6) 0.0309(6) 0.0398(6) -0.0041(4) 0.0051(4) -0.0037(4)
C9 0.0352(6) 0.0392(7) 0.0436(7) 0.0081(6) 0.0093(5) 0.0075(5)
N5 0.0422(6) 0.0440(7) 0.0490(7) 0.0059(5) 0.0074(5) 0.0065(5)
C1 0.0362(6) 0.0317(6) 0.0446(7) 0.0014(5) 0.0119(5) 0.0005(5)
C2 0.0364(6) 0.0342(7) 0.0373(6) -0.0041(5) 0.0103(5) 0.0023(5)
C3 0.0335(6) 0.0270(6) 0.0369(6) -0.0006(5) 0.0097(5) 0.0009(5)
C4 0.0550(9) 0.0314(7) 0.0746(11) -0.0034(7) 0.0177(8) -0.0066(6)
C5 0.0781(12) 0.0628(10) 0.0371(8) 0.0087(7) 0.0171(7) -0.0016(9)
C6 0.0327(6) 0.0300(6) 0.0363(6) -0.0012(5) 0.0075(5) 0.0034(5)
C7 0.0533(8) 0.0420(8) 0.0431(7) 0.0084(6) 0.0121(6) 0.0033(6)
C8 0.0537(9) 0.0411(8) 0.0536(9) -0.0131(7) 0.0011(7) -0.0083(7)
N6 0.0729(10) 0.0435(8) 0.0541(9) 0.0021(6) 0.0085(7) -0.0005(7)
C12 0.0402(7) 0.0388(7) 0.0483(8) 0.0037(6) 0.0134(6) 0.0080(6)
C13 0.0506(8) 0.0358(7) 0.0526(8) 0.0142(6) 0.0131(6) 0.0040(6)
C14 0.0452(7) 0.0453(8) 0.0427(7) 0.0148(6) 0.0091(6) 0.0077(6)
C11 0.0483(8) 0.0443(8) 0.0396(7) 0.0113(6) 0.0123(6) 0.0081(6)
C10 0.0424(7) 0.0372(7) 0.0460(7) 0.0129(6) 0.0127(6) 0.0066(6)

loop_
_atom_type_symbol
_atom_type_description
_atom_type_scat_dispersion_real
_atom_type_scat_dispersion_imag
_atom_type_scat_source
C C 0.0033 0.0016 'International Tables Vol C Tables 4.2.6.8 and 6.1.1.4'
H H 0.0000 0.0000 'International Tables Vol C Tables 4.2.6.8 and 6.1.1.4'
N N 0.0061 0.0033 'International Tables Vol C Tables 4.2.6.8 and 6.1.1.4'
O O 0.0106 0.0060 'International Tables Vol C Tables 4.2.6.8 and 6.1.1.4'

loop_
_geom_angle_atom_site_label_1
_geom_angle_atom_site_label_2
_geom_angle_atom_site_label_3
_geom_angle
C2 N1 C1 126.47(11)
C2 N1 C5 117.12(12)
C1 N1 C5 116.41(12)
C7 N2 C3 105.07(11)
C7 N2 C4 126.39(13)
C3 N2 C4 128.53(13)
C7 N3 C6 102.50(12)
C1 N4 C6 119.93(11)
C1 N4 C8 120.07(12)
C6 N4 C8 119.98(12)
C14 C9 C10 120.66(14)
C14 C9 N5 120.11(13)
C10 C9 N5 119.23(13)
O3 N5 O4 121.91(14)
O3 N5 C9 119.09(13)
O4 N5 C9 119.00(13)
O1 C1 N4 122.14(13)
O1 C1 N1 120.78(13)
N4 C1 N1 117.08(11)
O2 C2 N1 121.44(12)
O2 C2 C3 126.66(13)
N1 C2 C3 111.90(11)
C6 C3 N2 105.59(11)
C6 C3 C2 123.10(12)
N2 C3 C2 131.24(12)
N2 C4 H4A 109.5
N2 C4 H4B 109.5
H4A C4 H4B 109.5
N2 C4 H4C 109.5
H4A C4 H4C 109.5
H4B C4 H4C 109.5
N1 C5 H5A 109.5
N1 C5 H5B 109.5
H5A C5 H5B 109.5
N1 C5 H5C 109.5
H5A C5 H5C 109.5
H5B C5 H5C 109.5
N3 C6 C3 112.54(12)
N3 C6 N4 125.99(12)
C3 C6 N4 121.48(12)
N3 C7 N2 114.30(13)
N3 C7 H7 123.8(11)
N2 C7 H7 121.9(11)
N4 C8 H8A 109.5
N4 C8 H8B 109.5
H8A C8 H8B 109.5
N4 C8 H8C 109.5
H8A C8 H8C 109.5
H8B C8 H8C 109.5
C12 N6 H6A 118.4(15)
C12 N6 H6B 116.4(16)
H6A N6 H6B 123(2)
N6 C12 C13 121.68(14)
N6 C12 C11 120.51(14)
C13 C12 C11 117.79(14)
C14 C13 C12 121.36(13)
C14 C13 H13 119.3
C12 C13 H13 119.3
C13 C14 C9 119.38(13)
C13 C14 H14 120.3
C9 C14 H14 120.3
C10 C11 C12 121.18(13)
C10 C11 H11 119.4
C12 C11 H11 119.4
C11 C10 C9 119.60(13)
C11 C10 H10 120.2
C9 C10 H10 120.2

loop_
_geom_bond_atom_site_label_1
_geom_bond_atom_site_label_2
_geom_bond_distance
O1 C1 1.2215(17)
O2 C2 1.2297(16)
O3 N5 1.2253(17)
O4 N5 1.2307(17)
N1 C2 1.4024(18)
N1 C1 1.4016(18)
N1 C5 1.4704(18)
N2 C7 1.3491(19)
N2 C3 1.3827(16)
N2 C4 1.4495(19)
N3 C7 1.341(2)
N3 C6 1.3534(17)
N4 C1 1.3715(18)
N4 C6 1.3734(17)
N4 C8 1.4664(17)
C9 C14 1.393(2)
C9 C10 1.3948(19)
C9 N5 1.443(2)
C2 C3 1.4205(18)
C3 C6 1.3680(17)
C4 H4A 0.9600
C4 H4B 0.9600
C4 H4C 0.9600
C5 H5A 0.9600
C5 H5B 0.9600
C5 H5C 0.9600
C7 H7 0.997(19)
C8 H8A 0.9600
C8 H8B 0.9600
C8 H8C 0.9600
N6 C12 1.352(2)
N6 H6A 0.85(2)
N6 H6B 0.87(3)
C12 C13 1.408(2)
C12 C11 1.411(2)
C13 C14 1.372(2)
C13 H13 0.9300
C14 H14 0.9300
C11 C10 1.369(2)
C11 H11 0.9300
C10 H10 0.9300
